data_1513394
loop_
_publ_author_name
'Alcoberro, Sandra'
'G\'omez-Palomino, Alejandro'
'Sol\`a, Ricard'
'Romea, Pedro'
'Urp\'i, F\`elix'
'Font-Bardia, Merc\`e'

_publ_section_title
;
 Stereoselective titanium-mediated aldol reactions of a chiral
 lactate-derived ethyl ketone with ketones.
;
_journal_issue 2
_journal_name_full 'Organic letters'
_journal_page_first 584
_journal_page_last 587
_journal_paper_doi 10.1021/ol403461b
_journal_volume 16
_journal_year 2014
_chemical_absolute_configuration rm
_chemical_formula_moiety 'C8 H12 O4'
_chemical_formula_sum 'C8 H12 O4'
_chemical_formula_weight 172.18
_chemical_name_systematic
;
 ?
;
_space_group_IT_number 4
_symmetry_cell_setting monoclinic
_symmetry_space_group_name_Hall 'P 2yb'
_symmetry_space_group_name_H-M 'P 1 21 1'
_atom_sites_solution_hydrogens geom
_atom_sites_solution_primary direct
_atom_sites_solution_secondary difmap
_audit_creation_method SHELXL-97
_cell_angle_alpha 90.00
_cell_angle_beta 104.486(5)
_cell_angle_gamma 90.00
_cell_formula_units_Z 2
_cell_length_a 7.4523(8)
_cell_length_b 5.5812(5)
_cell_length_c 10.7250(10)
_cell_measurement_reflns_used 1341
_cell_measurement_temperature 100(2)
_cell_measurement_theta_max 24.93
_cell_measurement_theta_min 3.01
_cell_volume 431.90(7)
_computing_cell_refinement 'Bruker SAINT'
_computing_data_collection 'Bruker APEX2'
_computing_data_reduction 'Bruker SAINT'
_computing_molecular_graphics 'ORTEP (Brueggermann and Smith, 1990)'
_computing_publication_material 'PLATON (Spek, 1990)'
_computing_structure_refinement 'SHELXL-97 (Sheldrick, 1997)'
_computing_structure_solution 'SHELXS-97 (Sheldrick, 1997)'
_diffrn_ambient_temperature 100(2)
_diffrn_measured_fraction_theta_full 0.999
_diffrn_measured_fraction_theta_max 0.999
_diffrn_measurement_device_type 'D8 VENTURE'
_diffrn_radiation_monochromator multilayer
_diffrn_radiation_source 'high brilliance Incoatec Microfocus Source '
_diffrn_radiation_type MoK\a
_diffrn_radiation_wavelength 0.71073
_diffrn_reflns_av_R_equivalents 0.0793
_diffrn_reflns_av_sigmaI/netI 0.0949
_diffrn_reflns_limit_h_max 9
_diffrn_reflns_limit_h_min -8
_diffrn_reflns_limit_k_max 7
_diffrn_reflns_limit_k_min -7
_diffrn_reflns_limit_l_max 13
_diffrn_reflns_limit_l_min -13
_diffrn_reflns_number 5433
_diffrn_reflns_theta_full 27.52
_diffrn_reflns_theta_max 27.52
_diffrn_reflns_theta_min 2.82
_exptl_absorpt_coefficient_mu 0.106
_exptl_absorpt_correction_T_max 0.7456
_exptl_absorpt_correction_T_min 0.4796
_exptl_absorpt_correction_type multi-scan
_exptl_absorpt_process_details sadabs
_exptl_crystal_colour colourless
_exptl_crystal_density_diffrn 1.324
_exptl_crystal_density_method 'not measured'
_exptl_crystal_description needles
_exptl_crystal_F_000 184
_exptl_crystal_size_max 0.240
_exptl_crystal_size_mid 0.090
_exptl_crystal_size_min 0.070
_refine_diff_density_max 0.379
_refine_diff_density_min -0.205
_refine_diff_density_rms 0.054
_refine_ls_abs_structure_details 'Flack H D (1983), Acta Cryst. A39, 876-881'
_refine_ls_extinction_method none
_refine_ls_goodness_of_fit_ref 1.024
_refine_ls_hydrogen_treatment mixed
_refine_ls_matrix_type full
_refine_ls_number_parameters 115
_refine_ls_number_reflns 1976
_refine_ls_number_restraints 1
_refine_ls_restrained_S_all 1.024
_refine_ls_R_factor_all 0.0982
_refine_ls_R_factor_gt 0.0542
_refine_ls_shift/su_max 0.000
_refine_ls_shift/su_mean 0.000
_refine_ls_structure_factor_coef Fsqd
_refine_ls_weighting_details 'calc w=1/[\s^2^(Fo^2^)+(0.0513P)^2^+0.0241P] where P=(Fo^2^+2Fc^2^)/3'
_refine_ls_weighting_scheme calc
_refine_ls_wR_factor_gt 0.1115
_refine_ls_wR_factor_ref 0.1284
_reflns_number_gt 1364
_reflns_number_total 1976
_reflns_threshold_expression >2sigma(I)
_cod_data_source_file ol403461b_si_002.cif
_cod_data_source_block mo_o31rb48_0m
_cod_original_sg_symbol_H-M P21
_cod_database_code 1513394

loop_
_symmetry_equiv_pos_as_xyz
'x, y, z'
'-x, y+1/2, -z'

loop_
_atom_site_label
_atom_site_type_symbol
_atom_site_fract_x
_atom_site_fract_y
_atom_site_fract_z
_atom_site_U_iso_or_equiv
_atom_site_adp_type
_atom_site_occupancy
_atom_site_symmetry_multiplicity
_atom_site_calc_flag
_atom_site_refinement_flags
O1 O 0.4139(3) 0.2394(3) 0.68939(16) 0.0260(5) Uani 1 1 d .
O2 O 0.2499(3) -0.0344(3) 0.87860(18) 0.0278(5) Uani 1 1 d .
H3 H 0.323(5) -0.037(6) 0.956(3) 0.042 Uiso 1 1 d .
O3 O 0.5222(3) 0.4123(3) 0.87546(17) 0.0331(5) Uani 1 1 d .
O4 O -0.0090(3) -0.0917(4) 0.57944(18) 0.0411(6) Uani 1 1 d .
C1 C 0.3877(5) -0.1716(5) 0.6174(3) 0.0368(8) Uani 1 1 d .
H8 H 0.5040 -0.1527 0.5914 0.055 Uiso 1 1 calc R
H9 H 0.3078 -0.2863 0.5599 0.055 Uiso 1 1 calc R
H1 H 0.4144 -0.2311 0.7061 0.055 Uiso 1 1 calc R
C2 C 0.2905(4) 0.0677(5) 0.6092(2) 0.0256(6) Uani 1 1 d .
H10 H 0.2714 0.1241 0.5184 0.031 Uiso 1 1 calc R
C3 C 0.3987(4) 0.2954(4) 0.8080(2) 0.0242(7) Uani 1 1 d .
C4 C 0.2268(4) 0.2153(5) 0.8489(2) 0.0238(6) Uani 1 1 d .
C5 C 0.2035(4) 0.3604(5) 0.9622(3) 0.0322(7) Uani 1 1 d .
H11 H 0.0977 0.2989 0.9914 0.048 Uiso 1 1 calc R
H12 H 0.1815 0.5285 0.9366 0.048 Uiso 1 1 calc R
H2 H 0.3162 0.3481 1.0325 0.048 Uiso 1 1 calc R
C6 C 0.1025(4) 0.0544(5) 0.6349(2) 0.0281(7) Uani 1 1 d .
C7 C 0.0619(4) 0.2318(5) 0.7293(2) 0.0285(7) Uani 1 1 d .
H7 H 0.0637 0.3953 0.6916 0.034 Uiso 1 1 calc R
C8 C -0.1237(5) 0.1964(8) 0.7553(3) 0.0478(10) Uani 1 1 d .
H6 H -0.2194 0.1994 0.6738 0.072 Uiso 1 1 calc R
H5 H -0.1472 0.3251 0.8113 0.072 Uiso 1 1 calc R
H4 H -0.1267 0.0415 0.7977 0.072 Uiso 1 1 calc R

loop_
_atom_site_aniso_label
_atom_site_aniso_U_11
_atom_site_aniso_U_22
_atom_site_aniso_U_33
_atom_site_aniso_U_23
_atom_site_aniso_U_13
_atom_site_aniso_U_12
O1 0.0301(11) 0.0231(9) 0.0223(9) -0.0029(8) 0.0017(8) -0.0050(9)
O2 0.0349(12) 0.0190(9) 0.0247(10) 0.0026(8) -0.0017(9) -0.0025(9)
O3 0.0348(12) 0.0283(11) 0.0291(10) 0.0003(9) -0.0051(9) -0.0080(10)
O4 0.0439(14) 0.0407(12) 0.0320(11) -0.0066(10) -0.0028(10) -0.0157(12)
C1 0.050(2) 0.0252(15) 0.0301(16) -0.0012(12) 0.0001(14) 0.0081(15)
C2 0.0324(17) 0.0210(12) 0.0188(14) -0.0015(11) -0.0022(12) -0.0030(13)
C3 0.0236(16) 0.0174(12) 0.0253(14) 0.0040(11) -0.0055(12) 0.0032(12)
C4 0.0266(16) 0.0195(12) 0.0218(13) -0.0031(11) -0.0008(11) -0.0006(13)
C5 0.0368(18) 0.0259(15) 0.0325(17) -0.0028(12) 0.0061(13) -0.0003(14)
C6 0.0319(17) 0.0255(14) 0.0196(14) 0.0035(12) -0.0072(12) -0.0037(14)
C7 0.0203(16) 0.0330(15) 0.0284(14) 0.0011(14) -0.0012(12) 0.0031(14)
C8 0.033(2) 0.074(3) 0.0357(17) 0.0027(18) 0.0061(14) -0.0025(19)

loop_
_atom_type_symbol
_atom_type_description
_atom_type_scat_dispersion_real
_atom_type_scat_dispersion_imag
_atom_type_scat_source
C C 0.0033 0.0016 'International Tables Vol C Tables 4.2.6.8 and 6.1.1.4'
H H 0.0000 0.0000 'International Tables Vol C Tables 4.2.6.8 and 6.1.1.4'
O O 0.0106 0.0060 'International Tables Vol C Tables 4.2.6.8 and 6.1.1.4'

loop_
_geom_angle_atom_site_label_1
_geom_angle_atom_site_label_2
_geom_angle_atom_site_label_3
_geom_angle
C3 O1 C2 121.6(2)
C4 O2 H3 104(2)
C2 C1 H8 109.5
C2 C1 H9 109.5
H8 C1 H9 109.5
C2 C1 H1 109.5
H8 C1 H1 109.5
H9 C1 H1 109.5
O1 C2 C6 114.0(2)
O1 C2 C1 109.0(2)
C6 C2 C1 113.8(3)
O1 C2 H10 106.5
C6 C2 H10 106.5
C1 C2 H10 106.5
O3 C3 O1 117.4(3)
O3 C3 C4 123.7(3)
O1 C3 C4 118.8(2)
O2 C4 C5 112.1(2)
O2 C4 C3 106.7(2)
C5 C4 C3 110.5(2)
O2 C4 C7 105.7(2)
C5 C4 C7 114.3(2)
C3 C4 C7 107.2(2)
C4 C5 H11 109.5
C4 C5 H12 109.5
H11 C5 H12 109.5
C4 C5 H2 109.5
H11 C5 H2 109.5
H12 C5 H2 109.5
O4 C6 C2 120.2(3)
O4 C6 C7 123.2(3)
C2 C6 C7 116.6(2)
C8 C7 C6 113.1(3)
C8 C7 C4 114.9(2)
C6 C7 C4 105.6(2)
C8 C7 H7 107.6
C6 C7 H7 107.6
C4 C7 H7 107.6
C7 C8 H6 109.5
C7 C8 H5 109.5
H6 C8 H5 109.5
C7 C8 H4 109.5
H6 C8 H4 109.5
H5 C8 H4 109.5

loop_
_geom_bond_atom_site_label_1
_geom_bond_atom_site_label_2
_geom_bond_distance
O1 C3 1.342(3)
O1 C2 1.452(3)
O2 C4 1.430(3)
O2 H3 0.87(3)
O3 C3 1.210(3)
O4 C6 1.209(3)
C1 C2 1.512(4)
C1 H8 0.9800
C1 H9 0.9800
C1 H1 0.9800
C2 C6 1.496(4)
C2 H10 1.0000
C3 C4 1.522(4)
C4 C5 1.506(4)
C4 C7 1.541(3)
C5 H11 0.9800
C5 H12 0.9800
C5 H2 0.9800
C6 C7 1.500(4)
C7 C8 1.491(4)
C7 H7 1.0000
C8 H6 0.9800
C8 H5 0.9800
C8 H4 0.9800

loop_
_geom_torsion_atom_site_label_1
_geom_torsion_atom_site_label_2
_geom_torsion_atom_site_label_3
_geom_torsion_atom_site_label_4
_geom_torsion
C3 O1 C2 C6 28.8(3)
C3 O1 C2 C1 -99.5(3)
C2 O1 C3 O3 169.5(2)
C2 O1 C3 C4 -12.1(3)
O3 C3 C4 O2 -104.7(3)
O1 C3 C4 O2 77.0(3)
O3 C3 C4 C5 17.4(4)
O1 C3 C4 C5 -160.9(2)
O3 C3 C4 C7 142.5(3)
O1 C3 C4 C7 -35.8(3)
O1 C2 C6 O4 -175.8(2)
C1 C2 C6 O4 -49.9(3)
O1 C2 C6 C7 5.2(3)
C1 C2 C6 C7 131.1(3)
O4 C6 C7 C8 4.5(4)
C2 C6 C7 C8 -176.5(2)
O4 C6 C7 C4 131.0(3)
C2 C6 C7 C4 -50.0(3)
O2 C4 C7 C8 75.5(3)
C5 C4 C7 C8 -48.2(4)
C3 C4 C7 C8 -171.0(3)
O2 C4 C7 C6 -49.8(3)
C5 C4 C7 C6 -173.5(2)
C3 C4 C7 C6 63.7(3)
